data_2222936
loop_
_publ_author_name
'Luo, Jia-Lu'
'Wu, Jin-Long'

_publ_section_title
<i>N</i>-Cyclohexyl-5<i>H</i>,7<i>H</i>-13,15-dimethyl-9-nitro-5-oxophenanthrido[4,4a,5-<i>bc</i>][1,4]benzoxazepine-7-carboxamide
_journal_coeditor_code XU2558
_journal_issue 8
_journal_name_full 'Acta Crystallographica Section E'
_journal_page_first o1996
_journal_paper_doi 10.1107/S1600536809028712
_journal_volume 65
_journal_year 2009
_chemical_formula_iupac 'C29 H27 N3 O5'
_chemical_formula_moiety 'C29 H27 N3 O5'
_chemical_formula_sum 'C29 H27 N3 O5'
_chemical_formula_weight 497.54
_chemical_name_systematic
;
<i>N</i>-Cyclohexyl-5<i>H</i>,7<i>H</i>-13,15-dimethyl-9-nitro-5-
oxophenanthrido[4,4a,5-<i>bc</i>][1,4]benzoxazepine-7-carboxamide
;
_space_group_IT_number 14
_symmetry_cell_setting monoclinic
_symmetry_space_group_name_Hall '-P 2ybc'
_symmetry_space_group_name_H-M 'P 1 21/c 1'
_atom_sites_solution_hydrogens geom
_atom_sites_solution_primary direct
_atom_sites_solution_secondary difmap
_cell_angle_alpha 90.00
_cell_angle_beta 105.428(13)
_cell_angle_gamma 90.00
_cell_formula_units_Z 4
_cell_length_a 10.7451(4)
_cell_length_b 27.8791(7)
_cell_length_c 8.4917(3)
_cell_measurement_reflns_used 15928
_cell_measurement_temperature 296.0(10)
_cell_measurement_theta_max 27.5
_cell_measurement_theta_min 3.1
_cell_volume 2452.1(2)
_computing_cell_refinement 'PROCESS-AUTO (Rigaku, 2006)'
_computing_data_collection 'PROCESS-AUTO (Rigaku, 2006)'
_computing_data_reduction 'CrystalStructure (Rigaku, 2007)'
_computing_molecular_graphics 'ORTEP-3 for windows (Farrugia, 1997)'
_computing_publication_material 'CrystalStructure (Rigaku, 2007)'
_computing_structure_refinement 'SHELXL97 (Sheldrick, 2008)'
_computing_structure_solution 'SIR97 (Altomare <i>et al.</i>,  1999)'
_diffrn_ambient_temperature 296.0(10)
_diffrn_detector_area_resol_mean 10.00
_diffrn_measured_fraction_theta_full 0.997
_diffrn_measured_fraction_theta_max 0.997
_diffrn_measurement_device_type 'Rigaku R-AXIS RAPID'
_diffrn_measurement_method \w
_diffrn_radiation_monochromator graphite
_diffrn_radiation_source 'rolling anode'
_diffrn_radiation_type MoK\a
_diffrn_radiation_wavelength 0.71073
_diffrn_reflns_av_R_equivalents 0.0540
_diffrn_reflns_av_sigmaI/netI 0.0516
_diffrn_reflns_limit_h_max 13
_diffrn_reflns_limit_h_min -13
_diffrn_reflns_limit_k_max 35
_diffrn_reflns_limit_k_min -36
_diffrn_reflns_limit_l_max 10
_diffrn_reflns_limit_l_min -10
_diffrn_reflns_number 23870
_diffrn_reflns_theta_full 27.48
_diffrn_reflns_theta_max 27.48
_diffrn_reflns_theta_min 3.10
_exptl_absorpt_coefficient_mu 0.093
_exptl_absorpt_correction_type none
_exptl_crystal_colour yellow
_exptl_crystal_density_diffrn 1.348
_exptl_crystal_density_method 'not measured'
_exptl_crystal_description chunk
_exptl_crystal_F_000 1048
_exptl_crystal_size_max 0.28
_exptl_crystal_size_mid 0.26
_exptl_crystal_size_min 0.11
_refine_diff_density_max 0.291
_refine_diff_density_min -0.231
_refine_ls_extinction_coef 0.0051(10)
_refine_ls_extinction_expression Fc^*^=kFc[1+0.001xFc^2^\l^3^/sin(2\q)]^-1/4^
_refine_ls_extinction_method 'SHELXL97 (Sheldrick, 2008)'
_refine_ls_goodness_of_fit_ref 1.001
_refine_ls_hydrogen_treatment constr
_refine_ls_matrix_type full
_refine_ls_number_parameters 336
_refine_ls_number_reflns 5594
_refine_ls_number_restraints 0
_refine_ls_restrained_S_all 1.001
_refine_ls_R_factor_all 0.0795
_refine_ls_R_factor_gt 0.0505
_refine_ls_shift/su_max 0.000
_refine_ls_shift/su_mean 0.000
_refine_ls_structure_factor_coef Fsqd
_refine_ls_weighting_details 'calc w=1/[\s^2^(Fo^2^)+(0.0432P)^2^+1P] where P=(Fo^2^+2Fc^2^)/3'
_refine_ls_weighting_scheme calc
_refine_ls_wR_factor_gt 0.1136
_refine_ls_wR_factor_ref 0.1273
_reflns_number_gt 3756
_reflns_number_total 5594
_reflns_threshold_expression I>2\s(I)
_cod_data_source_file xu2558.cif
_cod_data_source_block I
_cod_original_sg_symbol_H-M 'P 21/c'
_cod_database_code 2222936
_cod_database_fobs_code 2222936

loop_
_symmetry_equiv_pos_as_xyz
'x, y, z'
'-x, y+1/2, -z+1/2'
'-x, -y, -z'
'x, -y-1/2, z-1/2'

loop_
_atom_site_type_symbol
_atom_site_label
_atom_site_fract_x
_atom_site_fract_y
_atom_site_fract_z
_atom_site_U_iso_or_equiv
_atom_site_adp_type
_atom_site_calc_flag
_atom_site_refinement_flags
_atom_site_occupancy
_atom_site_disorder_assembly
_atom_site_disorder_group
O O2 0.52077(12) 0.14876(4) 0.75758(15) 0.0441(3) Uani d . 1 . .
N N1 0.30895(13) 0.12575(5) 0.46737(17) 0.0363(3) Uani d . 1 . .
O O5 0.53052(13) 0.12552(5) 0.37217(15) 0.0509(4) Uani d . 1 . .
C C13 0.43278(17) 0.18313(6) 0.6721(2) 0.0371(4) Uani d . 1 . .
C C14 0.32745(16) 0.17213(6) 0.5375(2) 0.0355(4) Uani d . 1 . .
N N3 0.63285(14) 0.07287(6) 0.56536(19) 0.0429(4) Uani d . 1 . .
H H3 0.6229 0.0498 0.6281 0.052 Uiso calc R 1 . .
C C10 0.27335(18) 0.25731(7) 0.5195(2) 0.0423(4) Uani d . 1 . .
C C9 0.23969(17) 0.20945(6) 0.4689(2) 0.0383(4) Uani d . 1 . .
C C22 0.40912(16) 0.07561(6) 0.7002(2) 0.0381(4) Uani d . 1 . .
O O1 0.20934(15) 0.07613(5) 0.25999(19) 0.0654(4) Uani d . 1 . .
C C12 0.46090(18) 0.22939(7) 0.7269(2) 0.0419(4) Uani d . 1 . .
C C1 0.40183(16) 0.08658(6) 0.5246(2) 0.0364(4) Uani d . 1 . .
H H1 0.3657 0.0581 0.4615 0.044 Uiso calc R 1 . .
C C16 0.76257(17) 0.08427(6) 0.5510(2) 0.0406(4) Uani d . 1 . .
H H16 0.7586 0.0869 0.4347 0.049 Uiso calc R 1 . .
C C3 0.10767(18) 0.15002(7) 0.2797(2) 0.0437(4) Uani d . 1 . .
C C11 0.38132(19) 0.26588(7) 0.6456(2) 0.0453(4) Uani d . 1 . .
H H11 0.4019 0.2974 0.6779 0.054 Uiso calc R 1 . .
C C27 0.46631(17) 0.10965(7) 0.8143(2) 0.0411(4) Uani d . 1 . .
C C15 0.52969(17) 0.09773(6) 0.4828(2) 0.0378(4) Uani d . 1 . .
C C2 0.21089(18) 0.11460(7) 0.3296(2) 0.0440(4) Uani d . 1 . .
N N2 0.3006(2) -0.01158(8) 0.9665(3) 0.0698(6) Uani d . 1 . .
C C8 0.11937(18) 0.19597(7) 0.3490(2) 0.0430(4) Uani d . 1 . .
C C23 0.35448(18) 0.03542(7) 0.7497(2) 0.0455(5) Uani d . 1 . .
H H23 0.3150 0.0120 0.6749 0.055 Uiso calc R 1 . .
C C24 0.3602(2) 0.03099(8) 0.9136(3) 0.0521(5) Uani d . 1 . .
C C26 0.4739(2) 0.10462(8) 0.9787(2) 0.0531(5) Uani d . 1 . .
H H26 0.5151 0.1276 1.0540 0.064 Uiso calc R 1 . .
O O3 0.3241(2) -0.01856(7) 1.1134(2) 0.0931(7) Uani d . 1 . .
C C25 0.4187(2) 0.06458(8) 1.0275(3) 0.0581(6) Uani d . 1 . .
H H25 0.4211 0.0604 1.1369 0.070 Uiso calc R 1 . .
C C4 -0.0059(2) 0.13491(9) 0.1673(3) 0.0583(6) Uani d . 1 . .
H H4 -0.0109 0.1043 0.1223 0.070 Uiso calc R 1 . .
C C28 0.2043(2) 0.30111(7) 0.4341(3) 0.0576(5) Uani d . 1 . .
H H28A 0.1288 0.3071 0.4712 0.086 Uiso calc R 1 . .
H H28B 0.1793 0.2957 0.3183 0.086 Uiso calc R 1 . .
H H28C 0.2609 0.3283 0.4585 0.086 Uiso calc R 1 . .
C C29 0.5782(2) 0.24052(8) 0.8644(3) 0.0555(5) Uani d . 1 . .
H H29A 0.5820 0.2744 0.8856 0.067 Uiso calc PR 0.50 . .
H H29B 0.6544 0.2307 0.8345 0.067 Uiso calc PR 0.50 . .
H H29C 0.5729 0.2236 0.9608 0.067 Uiso calc PR 0.50 . .
H H29D 0.6243 0.2114 0.9017 0.067 Uiso calc PR 0.50 . .
H H29E 0.5518 0.2551 0.9528 0.067 Uiso calc PR 0.50 . .
H H29F 0.6333 0.2622 0.8265 0.067 Uiso calc PR 0.50 . .
C C21 0.8092(2) 0.13172(8) 0.6321(3) 0.0585(6) Uani d . 1 . .
H H21A 0.8113 0.1302 0.7469 0.070 Uiso calc R 1 . .
H H21B 0.7498 0.1570 0.5819 0.070 Uiso calc R 1 . .
C C7 0.0090(2) 0.22515(8) 0.3054(3) 0.0586(6) Uani d . 1 . .
H H7 0.0109 0.2553 0.3529 0.070 Uiso calc R 1 . .
C C19 1.0384(2) 0.10368(9) 0.6890(3) 0.0697(7) Uani d . 1 . .
H H19A 1.1223 0.1111 0.6728 0.084 Uiso calc R 1 . .
H H19B 1.0475 0.1017 0.8055 0.084 Uiso calc R 1 . .
C C18 0.9917(2) 0.05620(8) 0.6100(3) 0.0624(6) Uani d . 1 . .
H H18A 1.0508 0.0311 0.6621 0.075 Uiso calc R 1 . .
H H18B 0.9910 0.0573 0.4956 0.075 Uiso calc R 1 . .
O O4 0.2348(2) -0.03785(8) 0.8627(3) 0.1074(8) Uani d . 1 . .
C C17 0.85656(19) 0.04450(8) 0.6240(3) 0.0560(5) Uani d . 1 . .
H H17A 0.8275 0.0146 0.5676 0.067 Uiso calc R 1 . .
H H17B 0.8588 0.0403 0.7382 0.067 Uiso calc R 1 . .
C C5 -0.1100(2) 0.16528(10) 0.1235(3) 0.0711(7) Uani d . 1 . .
H H5 -0.1851 0.1557 0.0470 0.085 Uiso calc R 1 . .
C C6 -0.1020(2) 0.21008(10) 0.1942(3) 0.0717(7) Uani d . 1 . .
H H6 -0.1729 0.2305 0.1661 0.086 Uiso calc R 1 . .
C C20 0.9432(2) 0.14320(9) 0.6151(4) 0.0747(7) Uani d . 1 . .
H H20A 0.9397 0.1468 0.5004 0.090 Uiso calc R 1 . .
H H20B 0.9725 0.1733 0.6696 0.090 Uiso calc R 1 . .

loop_
_atom_site_aniso_label
_atom_site_aniso_U_11
_atom_site_aniso_U_22
_atom_site_aniso_U_33
_atom_site_aniso_U_12
_atom_site_aniso_U_13
_atom_site_aniso_U_23
O2 0.0353(7) 0.0476(7) 0.0436(7) 0.0026(6) 0.0003(6) 0.0016(6)
N1 0.0318(7) 0.0418(8) 0.0331(7) 0.0010(6) 0.0050(6) -0.0007(6)
O5 0.0476(8) 0.0657(9) 0.0409(7) 0.0051(7) 0.0144(6) 0.0145(7)
C13 0.0336(9) 0.0430(9) 0.0344(9) 0.0014(7) 0.0084(7) 0.0016(7)
C14 0.0333(9) 0.0417(9) 0.0324(8) -0.0011(7) 0.0104(7) 0.0008(7)
N3 0.0347(8) 0.0480(9) 0.0470(9) 0.0021(7) 0.0125(7) 0.0101(7)
C10 0.0417(10) 0.0443(10) 0.0441(10) 0.0042(8) 0.0169(9) 0.0052(8)
C9 0.0356(9) 0.0453(10) 0.0349(9) 0.0020(8) 0.0111(7) 0.0045(7)
C22 0.0305(9) 0.0470(10) 0.0362(9) 0.0065(8) 0.0075(7) 0.0064(8)
O1 0.0584(9) 0.0635(9) 0.0603(9) 0.0070(8) -0.0088(7) -0.0223(8)
C12 0.0398(10) 0.0487(10) 0.0381(9) -0.0044(8) 0.0122(8) -0.0032(8)
C1 0.0348(9) 0.0392(9) 0.0334(8) 0.0006(7) 0.0059(7) 0.0002(7)
C16 0.0346(9) 0.0459(10) 0.0425(10) -0.0002(8) 0.0126(8) 0.0001(8)
C3 0.0342(10) 0.0584(11) 0.0356(9) 0.0001(8) 0.0044(8) 0.0035(8)
C11 0.0486(11) 0.0430(10) 0.0462(10) -0.0027(9) 0.0157(9) -0.0042(8)
C27 0.0354(9) 0.0495(10) 0.0372(9) 0.0088(8) 0.0077(8) 0.0050(8)
C15 0.0377(10) 0.0432(10) 0.0323(9) -0.0003(8) 0.0088(7) -0.0010(7)
C2 0.0380(10) 0.0523(11) 0.0384(9) -0.0018(8) 0.0047(8) -0.0022(8)
N2 0.0618(13) 0.0776(14) 0.0797(15) 0.0213(11) 0.0359(12) 0.0415(12)
C8 0.0364(10) 0.0525(11) 0.0400(10) 0.0029(8) 0.0103(8) 0.0088(8)
C23 0.0352(10) 0.0522(11) 0.0487(11) 0.0043(8) 0.0106(8) 0.0113(9)
C24 0.0451(11) 0.0619(13) 0.0548(12) 0.0168(10) 0.0229(10) 0.0215(10)
C26 0.0589(13) 0.0615(13) 0.0362(10) 0.0213(11) 0.0078(9) 0.0017(9)
O3 0.1025(15) 0.1061(15) 0.0891(13) 0.0394(12) 0.0579(12) 0.0579(11)
C25 0.0669(14) 0.0724(14) 0.0402(11) 0.0292(12) 0.0234(10) 0.0174(10)
C4 0.0450(12) 0.0729(14) 0.0485(11) -0.0028(11) -0.0022(9) -0.0050(10)
C28 0.0593(13) 0.0470(11) 0.0654(13) 0.0083(10) 0.0145(11) 0.0086(10)
C29 0.0500(12) 0.0595(12) 0.0526(12) -0.0089(10) 0.0061(10) -0.0104(10)
C21 0.0457(12) 0.0549(12) 0.0732(14) 0.0015(10) 0.0132(11) -0.0130(11)
C7 0.0457(12) 0.0596(13) 0.0654(14) 0.0090(10) 0.0059(11) 0.0089(11)
C19 0.0393(12) 0.0793(16) 0.0898(17) -0.0087(11) 0.0158(12) -0.0193(14)
C18 0.0400(11) 0.0662(14) 0.0813(16) 0.0054(10) 0.0168(11) -0.0123(12)
O4 0.1032(17) 0.1027(16) 0.1141(18) -0.0339(14) 0.0253(14) 0.0357(14)
C17 0.0417(11) 0.0503(12) 0.0751(15) 0.0034(9) 0.0140(10) 0.0007(10)
C5 0.0402(12) 0.0983(19) 0.0620(14) 0.0048(12) -0.0087(11) 0.0015(14)
C6 0.0434(13) 0.0856(18) 0.0755(16) 0.0171(12) -0.0030(12) 0.0097(14)
C20 0.0544(14) 0.0601(14) 0.108(2) -0.0151(11) 0.0187(14) -0.0168(14)

loop_
_atom_type_symbol
_atom_type_description
_atom_type_scat_dispersion_real
_atom_type_scat_dispersion_imag
_atom_type_scat_source
C C 0.0033 0.0016 'International Tables Vol C Tables 4.2.6.8 and 6.1.1.4'
H H 0.0000 0.0000 'International Tables Vol C Tables 4.2.6.8 and 6.1.1.4'
N N 0.0061 0.0033 'International Tables Vol C Tables 4.2.6.8 and 6.1.1.4'
O O 0.0106 0.0060 'International Tables Vol C Tables 4.2.6.8 and 6.1.1.4'

loop_
_geom_angle_atom_site_label_1
_geom_angle_atom_site_label_2
_geom_angle_atom_site_label_3
_geom_angle_site_symmetry_1
_geom_angle_site_symmetry_3
_geom_angle
_geom_angle_publ_flag
C27 O2 C13 . . 115.38(13) ?
C2 N1 C14 . . 123.40(15) ?
C2 N1 C1 . . 114.14(14) ?
C14 N1 C1 . . 122.12(13) ?
C12 C13 O2 . . 114.03(15) ?
C12 C13 C14 . . 122.24(16) ?
O2 C13 C14 . . 123.68(15) ?
C13 C14 N1 . . 122.13(15) ?
C13 C14 C9 . . 118.32(16) ?
N1 C14 C9 . . 119.54(15) ?
C15 N3 C16 . . 121.20(15) ?
C15 N3 H3 . . 119.4 ?
C16 N3 H3 . . 119.4 ?
C11 C10 C9 . . 119.59(17) ?
C11 C10 C28 . . 116.01(18) ?
C9 C10 C28 . . 124.19(18) ?
C14 C9 C10 . . 118.47(16) ?
C14 C9 C8 . . 117.61(16) ?
C10 C9 C8 . . 123.91(16) ?
C27 C22 C23 . . 119.37(17) ?
C27 C22 C1 . . 116.93(16) ?
C23 C22 C1 . . 123.55(17) ?
C13 C12 C11 . . 117.88(17) ?
C13 C12 C29 . . 121.21(17) ?
C11 C12 C29 . . 120.83(17) ?
N1 C1 C22 . . 109.29(14) ?
N1 C1 C15 . . 110.02(14) ?
C22 C1 C15 . . 117.11(14) ?
N1 C1 H1 . . 106.6 ?
C22 C1 H1 . . 106.6 ?
C15 C1 H1 . . 106.6 ?
N3 C16 C21 . . 110.99(15) ?
N3 C16 C17 . . 110.60(15) ?
C21 C16 C17 . . 110.42(17) ?
N3 C16 H16 . . 108.2 ?
C21 C16 H16 . . 108.2 ?
C17 C16 H16 . . 108.2 ?
C4 C3 C8 . . 121.73(18) ?
C4 C3 C2 . . 116.84(18) ?
C8 C3 C2 . . 121.33(16) ?
C10 C11 C12 . . 122.71(18) ?
C10 C11 H11 . . 118.6 ?
C12 C11 H11 . . 118.6 ?
C22 C27 O2 . . 116.68(15) ?
C22 C27 C26 . . 122.35(19) ?
O2 C27 C26 . . 120.94(18) ?
O5 C15 N3 . . 123.95(17) ?
O5 C15 C1 . . 119.73(16) ?
N3 C15 C1 . . 116.14(15) ?
O1 C2 N1 . . 120.96(17) ?
O1 C2 C3 . . 122.76(17) ?
N1 C2 C3 . . 116.18(16) ?
O4 N2 O3 . . 124.5(2) ?
O4 N2 C24 . . 118.7(2) ?
O3 N2 C24 . . 116.8(3) ?
C3 C8 C7 . . 116.36(18) ?
C3 C8 C9 . . 119.33(16) ?
C7 C8 C9 . . 124.15(18) ?
C24 C23 C22 . . 118.1(2) ?
C24 C23 H23 . . 121.0 ?
C22 C23 H23 . . 121.0 ?
C25 C24 C23 . . 122.5(2) ?
C25 C24 N2 . . 119.3(2) ?
C23 C24 N2 . . 118.2(2) ?
C25 C26 C27 . . 118.1(2) ?
C25 C26 H26 . . 120.9 ?
C27 C26 H26 . . 120.9 ?
C24 C25 C26 . . 119.56(18) ?
C24 C25 H25 . . 120.2 ?
C26 C25 H25 . . 120.2 ?
C5 C4 C3 . . 119.9(2) ?
C5 C4 H4 . . 120.0 ?
C3 C4 H4 . . 120.0 ?
C10 C28 H28A . . 109.5 ?
C10 C28 H28B . . 109.5 ?
H28A C28 H28B . . 109.5 ?
C10 C28 H28C . . 109.5 ?
H28A C28 H28C . . 109.5 ?
H28B C28 H28C . . 109.5 ?
C12 C29 H29A . . 109.5 ?
C12 C29 H29B . . 109.5 ?
H29A C29 H29B . . 109.5 ?
C12 C29 H29C . . 109.5 ?
H29A C29 H29C . . 109.5 ?
H29B C29 H29C . . 109.5 ?
C12 C29 H29D . . 109.5 ?
H29A C29 H29D . . 141.1 ?
H29B C29 H29D . . 56.3 ?
H29C C29 H29D . . 56.3 ?
C12 C29 H29E . . 109.5 ?
H29A C29 H29E . . 56.3 ?
H29B C29 H29E . . 141.1 ?
H29C C29 H29E . . 56.3 ?
H29D C29 H29E . . 109.5 ?
C12 C29 H29F . . 109.5 ?
H29A C29 H29F . . 56.3 ?
H29B C29 H29F . . 56.3 ?
H29C C29 H29F . . 141.1 ?
H29D C29 H29F . . 109.5 ?
H29E C29 H29F . . 109.5 ?
C16 C21 C20 . . 110.38(18) ?
C16 C21 H21A . . 109.6 ?
C20 C21 H21A . . 109.6 ?
C16 C21 H21B . . 109.6 ?
C20 C21 H21B . . 109.6 ?
H21A C21 H21B . . 108.1 ?
C6 C7 C8 . . 121.4(2) ?
C6 C7 H7 . . 119.3 ?
C8 C7 H7 . . 119.3 ?
C18 C19 C20 . . 110.2(2) ?
C18 C19 H19A . . 109.6 ?
C20 C19 H19A . . 109.6 ?
C18 C19 H19B . . 109.6 ?
C20 C19 H19B . . 109.6 ?
H19A C19 H19B . . 108.1 ?
C19 C18 C17 . . 111.34(18) ?
C19 C18 H18A . . 109.4 ?
C17 C18 H18A . . 109.4 ?
C19 C18 H18B . . 109.4 ?
C17 C18 H18B . . 109.4 ?
H18A C18 H18B . . 108.0 ?
C16 C17 C18 . . 110.87(18) ?
C16 C17 H17A . . 109.5 ?
C18 C17 H17A . . 109.5 ?
C16 C17 H17B . . 109.5 ?
C18 C17 H17B . . 109.5 ?
H17A C17 H17B . . 108.1 ?
C4 C5 C6 . . 119.3(2) ?
C4 C5 H5 . . 120.4 ?
C6 C5 H5 . . 120.4 ?
C7 C6 C5 . . 121.2(2) ?
C7 C6 H6 . . 119.4 ?
C5 C6 H6 . . 119.4 ?
C19 C20 C21 . . 111.0(2) ?
C19 C20 H20A . . 109.4 ?
C21 C20 H20A . . 109.4 ?
C19 C20 H20B . . 109.4 ?
C21 C20 H20B . . 109.4 ?
H20A C20 H20B . . 108.0 ?

loop_
_geom_bond_atom_site_label_1
_geom_bond_atom_site_label_2
_geom_bond_site_symmetry_2
_geom_bond_distance
_geom_bond_publ_flag
O2 C27 . 1.383(2) ?
O2 C13 . 1.405(2) ?
N1 C2 . 1.386(2) ?
N1 C14 . 1.415(2) ?
N1 C1 . 1.472(2) ?
O5 C15 . 1.219(2) ?
C13 C12 . 1.377(2) ?
C13 C14 . 1.412(2) ?
C14 C9 . 1.421(2) ?
N3 C15 . 1.337(2) ?
N3 C16 . 1.466(2) ?
N3 H3 . 0.8600 ?
C10 C11 . 1.374(3) ?
C10 C9 . 1.419(3) ?
C10 C28 . 1.510(3) ?
C9 C8 . 1.466(3) ?
C22 C27 . 1.378(3) ?
C22 C23 . 1.381(3) ?
C22 C1 . 1.503(2) ?
O1 C2 . 1.223(2) ?
C12 C11 . 1.389(3) ?
C12 C29 . 1.505(3) ?
C1 C15 . 1.540(2) ?
C1 H1 . 0.9800 ?
C16 C21 . 1.514(3) ?
C16 C17 . 1.517(3) ?
C16 H16 . 0.9800 ?
C3 C4 . 1.400(3) ?
C3 C8 . 1.401(3) ?
C3 C2 . 1.461(3) ?
C11 H11 . 0.9300 ?
C27 C26 . 1.384(3) ?
N2 O4 . 1.217(3) ?
N2 O3 . 1.221(3) ?
N2 C24 . 1.474(3) ?
C8 C7 . 1.404(3) ?
C23 C24 . 1.382(3) ?
C23 H23 . 0.9300 ?
C24 C25 . 1.373(3) ?
C26 C25 . 1.379(3) ?
C26 H26 . 0.9300 ?
C25 H25 . 0.9300 ?
C4 C5 . 1.373(3) ?
C4 H4 . 0.9300 ?
C28 H28A . 0.9600 ?
C28 H28B . 0.9600 ?
C28 H28C . 0.9600 ?
C29 H29A . 0.9600 ?
C29 H29B . 0.9600 ?
C29 H29C . 0.9600 ?
C29 H29D . 0.9600 ?
C29 H29E . 0.9600 ?
C29 H29F . 0.9600 ?
C21 C20 . 1.519(3) ?
C21 H21A . 0.9700 ?
C21 H21B . 0.9700 ?
C7 C6 . 1.375(3) ?
C7 H7 . 0.9300 ?
C19 C18 . 1.508(3) ?
C19 C20 . 1.521(4) ?
C19 H19A . 0.9700 ?
C19 H19B . 0.9700 ?
C18 C17 . 1.524(3) ?
C18 H18A . 0.9700 ?
C18 H18B . 0.9700 ?
C17 H17A . 0.9700 ?
C17 H17B . 0.9700 ?
C5 C6 . 1.378(4) ?
C5 H5 . 0.9300 ?
C6 H6 . 0.9300 ?
C20 H20A . 0.9700 ?
C20 H20B . 0.9700 ?

loop_
_geom_hbond_atom_site_label_D
_geom_hbond_atom_site_label_H
_geom_hbond_atom_site_label_A
_geom_hbond_site_symmetry_A
_geom_hbond_distance_DH
_geom_hbond_distance_HA
_geom_hbond_distance_DA
_geom_hbond_angle_DHA
N3 H3 O3 3_657 0.86 2.29 3.046(2) 147.0

loop_
_geom_torsion_atom_site_label_1
_geom_torsion_atom_site_label_2
_geom_torsion_atom_site_label_3
_geom_torsion_atom_site_label_4
_geom_torsion_site_symmetry_1
_geom_torsion_site_symmetry_2
_geom_torsion_site_symmetry_3
_geom_torsion_site_symmetry_4
_geom_torsion
_geom_torsion_publ_flag
C27 O2 C13 C12 . . . . 129.21(16) ?
C27 O2 C13 C14 . . . . -53.3(2) ?
C12 C13 C14 N1 . . . . 171.12(16) ?
O2 C13 C14 N1 . . . . -6.2(3) ?
C12 C13 C14 C9 . . . . -7.3(3) ?
O2 C13 C14 C9 . . . . 175.38(15) ?
C2 N1 C14 C13 . . . . -176.13(16) ?
C1 N1 C14 C13 . . . . -3.2(2) ?
C2 N1 C14 C9 . . . . 2.3(2) ?
C1 N1 C14 C9 . . . . 175.19(15) ?
C13 C14 C9 C10 . . . . 10.7(2) ?
N1 C14 C9 C10 . . . . -167.78(15) ?
C13 C14 C9 C8 . . . . -169.55(15) ?
N1 C14 C9 C8 . . . . 12.0(2) ?
C11 C10 C9 C14 . . . . -7.5(3) ?
C28 C10 C9 C14 . . . . 167.06(17) ?
C11 C10 C9 C8 . . . . 172.82(17) ?
C28 C10 C9 C8 . . . . -12.7(3) ?
O2 C13 C12 C11 . . . . 177.86(15) ?
C14 C13 C12 C11 . . . . 0.3(3) ?
O2 C13 C12 C29 . . . . 1.1(2) ?
C14 C13 C12 C29 . . . . -176.40(17) ?
C2 N1 C1 C22 . . . . -124.19(16) ?
C14 N1 C1 C22 . . . . 62.3(2) ?
C2 N1 C1 C15 . . . . 105.92(17) ?
C14 N1 C1 C15 . . . . -67.58(19) ?
C27 C22 C1 N1 . . . . -69.71(19) ?
C23 C22 C1 N1 . . . . 105.78(19) ?
C27 C22 C1 C15 . . . . 56.2(2) ?
C23 C22 C1 C15 . . . . -128.31(18) ?
C15 N3 C16 C21 . . . . 70.1(2) ?
C15 N3 C16 C17 . . . . -167.00(17) ?
C9 C10 C11 C12 . . . . 0.4(3) ?
C28 C10 C11 C12 . . . . -174.57(18) ?
C13 C12 C11 C10 . . . . 3.3(3) ?
C29 C12 C11 C10 . . . . 180.00(18) ?
C23 C22 C27 O2 . . . . 179.20(15) ?
C1 C22 C27 O2 . . . . -5.1(2) ?
C23 C22 C27 C26 . . . . 1.5(3) ?
C1 C22 C27 C26 . . . . 177.21(17) ?
C13 O2 C27 C22 . . . . 75.73(19) ?
C13 O2 C27 C26 . . . . -106.56(19) ?
C16 N3 C15 O5 . . . . 12.4(3) ?
C16 N3 C15 C1 . . . . -172.54(15) ?
N1 C1 C15 O5 . . . . -22.8(2) ?
C22 C1 C15 O5 . . . . -148.36(17) ?
N1 C1 C15 N3 . . . . 161.90(15) ?
C22 C1 C15 N3 . . . . 36.3(2) ?
C14 N1 C2 O1 . . . . 169.55(18) ?
C1 N1 C2 O1 . . . . -3.9(3) ?
C14 N1 C2 C3 . . . . -13.8(2) ?
C1 N1 C2 C3 . . . . 172.76(15) ?
C4 C3 C2 O1 . . . . 11.5(3) ?
C8 C3 C2 O1 . . . . -172.22(19) ?
C4 C3 C2 N1 . . . . -165.04(17) ?
C8 C3 C2 N1 . . . . 11.2(3) ?
C4 C3 C8 C7 . . . . 3.0(3) ?
C2 C3 C8 C7 . . . . -173.10(18) ?
C4 C3 C8 C9 . . . . 178.60(18) ?
C2 C3 C8 C9 . . . . 2.5(3) ?
C14 C9 C8 C3 . . . . -14.1(2) ?
C10 C9 C8 C3 . . . . 165.58(17) ?
C14 C9 C8 C7 . . . . 161.12(18) ?
C10 C9 C8 C7 . . . . -19.1(3) ?
C27 C22 C23 C24 . . . . -0.3(3) ?
C1 C22 C23 C24 . . . . -175.65(17) ?
C22 C23 C24 C25 . . . . -0.6(3) ?
C22 C23 C24 N2 . . . . 179.31(17) ?
O4 N2 C24 C25 . . . . 170.6(2) ?
O3 N2 C24 C25 . . . . -11.2(3) ?
O4 N2 C24 C23 . . . . -9.4(3) ?
O3 N2 C24 C23 . . . . 168.84(19) ?
C22 C27 C26 C25 . . . . -1.8(3) ?
O2 C27 C26 C25 . . . . -179.40(17) ?
C23 C24 C25 C26 . . . . 0.3(3) ?
N2 C24 C25 C26 . . . . -179.63(18) ?
C27 C26 C25 C24 . . . . 0.9(3) ?
C8 C3 C4 C5 . . . . -0.6(3) ?
C2 C3 C4 C5 . . . . 175.6(2) ?
N3 C16 C21 C20 . . . . -179.58(19) ?
C17 C16 C21 C20 . . . . 57.4(2) ?
C3 C8 C7 C6 . . . . -3.3(3) ?
C9 C8 C7 C6 . . . . -178.7(2) ?
C20 C19 C18 C17 . . . . -56.0(3) ?
N3 C16 C17 C18 . . . . -179.81(18) ?
C21 C16 C17 C18 . . . . -56.6(2) ?
C19 C18 C17 C16 . . . . 56.3(3) ?
C3 C4 C5 C6 . . . . -1.5(4) ?
C8 C7 C6 C5 . . . . 1.4(4) ?
C4 C5 C6 C7 . . . . 1.1(4) ?
C18 C19 C20 C21 . . . . 57.0(3) ?
C16 C21 C20 C19 . . . . -57.9(3) ?
